data_7014951
loop_
_publ_author_name
'Goldstein, Daniel C.'
'Cheng, Yuen Yap'
'Schmidt, Timothy W.'
'Bhadbhade, Mohan'
'Thordarson, Pall'

_publ_section_title
;
 Photophysical properties of a new series of water soluble iridium
 bisterpyridine complexes functionalised at the 4' position.
;
_journal_issue 9
_journal_name_full 'Dalton transactions (Cambridge, England : 2003)'
_journal_page_first 2053
_journal_page_last 2061
_journal_paper_doi 10.1039/c0dt01317j
_journal_volume 40
_journal_year 2011
_chemical_formula_sum 'C47 H39 F18 Ir N9 O P3'
_chemical_formula_weight 1372.98
_chemical_name_systematic
;
?
;
_space_group_IT_number 15
_symmetry_cell_setting monoclinic
_symmetry_space_group_name_Hall '-C 2yc'
_symmetry_space_group_name_H-M 'C 1 2/c 1'
_atom_sites_solution_hydrogens geom
_atom_sites_solution_primary direct
_atom_sites_solution_secondary difmap
_audit_creation_method SHELXL-97
_cell_angle_alpha 90.00
_cell_angle_beta 105.4910(10)
_cell_angle_gamma 90.00
_cell_formula_units_Z 4
_cell_length_a 14.7636(4)
_cell_length_b 16.2915(5)
_cell_length_c 21.4687(5)
_cell_measurement_reflns_used 9160
_cell_measurement_temperature 150(2)
_cell_measurement_theta_max 23.450
_cell_measurement_theta_min 2.446
_cell_volume 4976.1(2)
_computing_cell_refinement '<i>APEX2 </i>(Bruker, 2007)'
_computing_data_collection '<i>APEX2 </i>(Bruker, 2007)'
_computing_data_reduction '<i>APEX2 </i>(Bruker, 2007)'
_computing_molecular_graphics '<i>SHELXTL-Plus</i> (Sheldrick, 2008)'
_computing_structure_refinement '<i>SHELXL-97</i> (Sheldrick, 2008)'
_computing_structure_solution '<i>SHELXS-97</i> (Sheldrick, 2008)'
_diffrn_ambient_temperature 150(2)
_diffrn_measured_fraction_theta_full 0.998
_diffrn_measured_fraction_theta_max 0.998
_diffrn_measurement_device_type 'Bruker kappa APEXII CCD Diffractometer'
_diffrn_measurement_method '\f scans, and \w scans with \k offsets'
_diffrn_radiation_monochromator graphite
_diffrn_radiation_source 'fine-focus sealed tube'
_diffrn_radiation_type MoK\a
_diffrn_radiation_wavelength 0.71073
_diffrn_reflns_av_R_equivalents 0.0567
_diffrn_reflns_av_sigmaI/netI 0.0360
_diffrn_reflns_limit_h_max 17
_diffrn_reflns_limit_h_min -17
_diffrn_reflns_limit_k_max 19
_diffrn_reflns_limit_k_min -19
_diffrn_reflns_limit_l_max 24
_diffrn_reflns_limit_l_min -25
_diffrn_reflns_number 27970
_diffrn_reflns_theta_full 25.00
_diffrn_reflns_theta_max 25.00
_diffrn_reflns_theta_min 2.69
_exptl_absorpt_coefficient_mu 2.896
_exptl_absorpt_correction_T_max 0.8831
_exptl_absorpt_correction_T_min 0.5243
_exptl_absorpt_correction_type multi-scan
_exptl_absorpt_process_details 'SADABS (Bruker, 2001)'
_exptl_crystal_colour 'Yellow orange'
_exptl_crystal_density_diffrn 1.833
_exptl_crystal_density_method 'not measured'
_exptl_crystal_description Needles
_exptl_crystal_F_000 2704
_exptl_crystal_size_max 0.26
_exptl_crystal_size_mid 0.10
_exptl_crystal_size_min 0.04
_refine_diff_density_max 0.648
_refine_diff_density_min -0.490
_refine_diff_density_rms 0.080
_refine_ls_extinction_method none
_refine_ls_goodness_of_fit_ref 1.050
_refine_ls_hydrogen_treatment mixed
_refine_ls_matrix_type full
_refine_ls_number_parameters 379
_refine_ls_number_reflns 4373
_refine_ls_number_restraints 5
_refine_ls_restrained_S_all 1.049
_refine_ls_R_factor_all 0.0279
_refine_ls_R_factor_gt 0.0242
_refine_ls_shift/su_max 0.001
_refine_ls_shift/su_mean 0.000
_refine_ls_structure_factor_coef Fsqd
_refine_ls_weighting_details 'calc w=1/[\s^2^(Fo^2^)+(0.0227P)^2^+8.0372P] where P=(Fo^2^+2Fc^2^)/3'
_refine_ls_weighting_scheme calc
_refine_ls_wR_factor_gt 0.0554
_refine_ls_wR_factor_ref 0.0569
_reflns_number_gt 4052
_reflns_number_total 4373
_reflns_threshold_expression >2sigma(I)
_cod_data_source_file C0DT01317J.TXT
_cod_data_source_block inc2byc1
_cod_depositor_comments
;
The following automatic conversions were performed:
'_symmetry_cell_setting' value 'Monoclinic' changed to 'monoclinic'
according to '/home/saulius/struct/CIF-dictionaries/cif_core.dic'
dictionary named 'cif_core.dic' version 2.4.1 from
2010-06-29.

'_exptl_absorpt_correction_type' value 'Multi-scan' changed
to 'multi-scan' according to
'/home/saulius/struct/CIF-dictionaries/cif_core.dic' dictionary named
'cif_core.dic' version 2.4.1 from 2010-06-29.

Automatic conversion script
Id: cif_fix_enum 1555 2011-01-17 13:19:09Z saulius 
;
_cod_original_sg_symbol_H-M C2/c
_cod_database_code 7014951

loop_
_symmetry_equiv_pos_as_xyz
'x, y, z'
'-x, y, -z+1/2'
'x+1/2, y+1/2, z'
'-x+1/2, y+1/2, -z+1/2'
'-x, -y, -z'
'x, -y, z-1/2'
'-x+1/2, -y+1/2, -z'
'x+1/2, -y+1/2, z-1/2'

loop_
_atom_site_label
_atom_site_type_symbol
_atom_site_fract_x
_atom_site_fract_y
_atom_site_fract_z
_atom_site_U_iso_or_equiv
_atom_site_adp_type
_atom_site_occupancy
_atom_site_symmetry_multiplicity
_atom_site_calc_flag
_atom_site_refinement_flags
_atom_site_disorder_assembly
_atom_site_disorder_group
Ir1 Ir 0.5000 0.290380(11) 0.7500 0.01875(7) Uani 1 2 d S . .
N1 N 0.52190(18) 0.20242(16) 0.68728(12) 0.0214(6) Uani 1 1 d . . .
N2 N 0.37350(17) 0.28666(16) 0.68866(12) 0.0210(6) Uani 1 1 d . . .
N3 N 0.43235(18) 0.37876(16) 0.78927(12) 0.0231(6) Uani 1 1 d . . .
C1 C 0.6024(2) 0.1633(2) 0.68897(15) 0.0253(7) Uani 1 1 d . . .
H1 H 0.6573 0.1764 0.7222 0.030 Uiso 1 1 calc R . .
C2 C 0.6079(2) 0.1046(2) 0.64405(16) 0.0307(8) Uani 1 1 d . . .
H2 H 0.6658 0.0776 0.6463 0.037 Uiso 1 1 calc R . .
C3 C 0.5283(2) 0.0854(2) 0.59562(16) 0.0310(8) Uani 1 1 d . . .
H3 H 0.5307 0.0447 0.5644 0.037 Uiso 1 1 calc R . .
C4 C 0.4449(2) 0.1261(2) 0.59300(15) 0.0278(7) Uani 1 1 d . . .
H4 H 0.3897 0.1137 0.5598 0.033 Uiso 1 1 calc R . .
C5 C 0.4426(2) 0.1842(2) 0.63868(15) 0.0225(7) Uani 1 1 d . . .
C6 C 0.3572(2) 0.23072(19) 0.64061(15) 0.0223(7) Uani 1 1 d . . .
C7 C 0.2678(2) 0.22167(19) 0.60078(15) 0.0230(7) Uani 1 1 d . . .
H7 H 0.2563 0.1835 0.5661 0.028 Uiso 1 1 calc R . .
C8 C 0.1937(2) 0.2686(2) 0.61128(15) 0.0238(7) Uani 1 1 d . . .
C9 C 0.2140(2) 0.3249(2) 0.66273(15) 0.0236(7) Uani 1 1 d . . .
H9 H 0.1652 0.3572 0.6714 0.028 Uiso 1 1 calc R . .
C10 C 0.3046(2) 0.3331(2) 0.70043(15) 0.0227(7) Uani 1 1 d . . .
C11 C 0.3391(2) 0.3885(2) 0.75612(15) 0.0244(7) Uani 1 1 d . . .
C12 C 0.2844(2) 0.4468(2) 0.77507(16) 0.0331(8) Uani 1 1 d . . .
H12 H 0.2202 0.4531 0.7521 0.040 Uiso 1 1 calc R . .
C13 C 0.3236(3) 0.4964(2) 0.82788(17) 0.0408(9) Uani 1 1 d . . .
H13 H 0.2864 0.5367 0.8414 0.049 Uiso 1 1 calc R . .
C14 C 0.4169(3) 0.4866(2) 0.86059(17) 0.0372(9) Uani 1 1 d . . .
H14 H 0.4448 0.5203 0.8967 0.045 Uiso 1 1 calc R . .
C15 C 0.4692(2) 0.4269(2) 0.84013(16) 0.0302(8) Uani 1 1 d . . .
H15 H 0.5334 0.4200 0.8630 0.036 Uiso 1 1 calc R . .
C16 C 0.0968(2) 0.2584(2) 0.56918(15) 0.0252(7) Uani 1 1 d . A .
C17 C 0.0687(2) 0.1870(2) 0.53446(16) 0.0300(8) Uani 1 1 d . . .
H17 H 0.1121 0.1430 0.5382 0.036 Uiso 1 1 calc R . .
C18 C -0.0211(2) 0.1784(2) 0.49450(17) 0.0332(8) Uani 1 1 d . A .
H18 H -0.0386 0.1286 0.4715 0.040 Uiso 1 1 calc R . .
C19 C -0.0862(2) 0.2417(2) 0.48743(17) 0.0335(8) Uani 1 1 d D . .
N4 N -0.1794(10) 0.2342(10) 0.4460(10) 0.058(7) Uani 0.50 1 d PD A 1
H1N4 H -0.2178(14) 0.275(2) 0.448(3) 0.060 Uiso 0.50 1 d PD B 1
H2N4 H -0.201(2) 0.1838(12) 0.439(3) 0.060 Uiso 0.50 1 d PD C 1
C22 C -0.1783(13) 0.2361(11) 0.4413(12) 0.045(7) Uani 0.50 1 d P A 2
H22A H -0.2250 0.2254 0.4659 0.053 Uiso 0.50 1 calc PR A 2
H22B H -0.1933 0.2905 0.4206 0.053 Uiso 0.50 1 calc PR A 2
O1R O -0.1911(5) 0.1777(5) 0.3927(4) 0.086(3) Uani 0.50 1 d P A 2
H1R H -0.2483 0.1750 0.3728 0.128 Uiso 0.50 1 calc PR A 2
C20 C -0.0590(2) 0.3131(2) 0.52352(17) 0.0347(9) Uani 1 1 d . A .
H20 H -0.1030 0.3564 0.5206 0.042 Uiso 1 1 calc R . .
C21 C 0.0309(2) 0.3218(2) 0.56336(17) 0.0308(8) Uani 1 1 d . . .
H21 H 0.0482 0.3712 0.5870 0.037 Uiso 1 1 calc R A .
P1 P 0.71903(6) 0.49336(6) 0.96249(4) 0.0312(2) Uani 1 1 d . . .
F1 F 0.82642(15) 0.48383(17) 0.96286(12) 0.0561(7) Uani 1 1 d . . .
F2 F 0.61176(14) 0.50246(14) 0.96267(11) 0.0493(6) Uani 1 1 d . . .
F4 F 0.70538(19) 0.39669(14) 0.95530(13) 0.0597(7) Uani 1 1 d . . .
F5 F 0.69071(17) 0.50099(16) 0.88548(10) 0.0562(7) Uani 1 1 d . . .
F6 F 0.73146(18) 0.58983(15) 0.96879(14) 0.0685(8) Uani 1 1 d . . .
F7 F 0.74701(16) 0.48357(18) 1.03892(10) 0.0584(7) Uani 1 1 d . . .
P2 P 0.5000 0.94204(10) 0.7500 0.0572(5) Uani 1 2 d S . .
F1B F 0.5444(2) 0.94155(18) 0.69096(15) 0.0802(9) Uani 1 1 d . . .
F2B F 0.4255(3) 0.8738(2) 0.7178(2) 0.1448(19) Uani 1 1 d . . .
F3B F 0.42655(19) 1.01099(18) 0.71804(14) 0.0735(8) Uani 1 1 d . . .
C1AC C 0.4219(4) 0.6905(3) 0.6594(2) 0.0689(15) Uani 1 1 d . . .
H24A H 0.4869 0.6721 0.6773 0.103 Uiso 1 1 calc R . .
H24B H 0.4215 0.7492 0.6493 0.103 Uiso 1 1 calc R . .
H24C H 0.3932 0.6597 0.6199 0.103 Uiso 1 1 calc R . .
C2AC C 0.3697(3) 0.6768(3) 0.7058(2) 0.0465(10) Uani 1 1 d . . .
N1AC N 0.3291(3) 0.6657(3) 0.7433(2) 0.0641(11) Uani 1 1 d . . .

loop_
_atom_site_aniso_label
_atom_site_aniso_U_11
_atom_site_aniso_U_22
_atom_site_aniso_U_33
_atom_site_aniso_U_23
_atom_site_aniso_U_13
_atom_site_aniso_U_12
Ir1 0.01580(10) 0.02280(10) 0.01735(10) 0.000 0.00389(6) 0.000
N1 0.0208(13) 0.0249(14) 0.0198(13) -0.0005(11) 0.0074(11) -0.0013(11)
N2 0.0179(13) 0.0239(14) 0.0214(13) 0.0011(11) 0.0055(10) 0.0025(11)
N3 0.0212(13) 0.0268(15) 0.0216(14) -0.0026(12) 0.0060(11) -0.0009(11)
C1 0.0217(17) 0.0289(18) 0.0254(17) 0.0028(14) 0.0066(14) 0.0049(14)
C2 0.0273(18) 0.032(2) 0.035(2) 0.0010(15) 0.0125(15) 0.0077(15)
C3 0.0319(19) 0.0313(19) 0.0308(19) -0.0068(15) 0.0102(15) 0.0045(15)
C4 0.0262(17) 0.0316(19) 0.0249(17) -0.0063(15) 0.0058(14) 0.0000(15)
C5 0.0207(16) 0.0252(17) 0.0219(16) -0.0007(13) 0.0063(13) -0.0018(13)
C6 0.0218(16) 0.0239(17) 0.0222(16) 0.0002(13) 0.0077(13) -0.0009(13)
C7 0.0222(16) 0.0249(18) 0.0216(16) -0.0024(13) 0.0055(13) -0.0016(13)
C8 0.0218(16) 0.0286(18) 0.0210(17) 0.0031(13) 0.0056(13) 0.0002(13)
C9 0.0198(16) 0.0283(17) 0.0231(17) 0.0025(14) 0.0063(13) 0.0048(13)
C10 0.0210(16) 0.0265(18) 0.0210(16) 0.0010(14) 0.0063(13) 0.0001(13)
C11 0.0223(16) 0.0284(18) 0.0219(16) -0.0020(14) 0.0050(13) 0.0034(14)
C12 0.0283(18) 0.040(2) 0.0284(19) -0.0040(16) 0.0034(15) 0.0059(16)
C13 0.043(2) 0.043(2) 0.035(2) -0.0130(18) 0.0076(17) 0.0145(18)
C14 0.040(2) 0.038(2) 0.0283(19) -0.0122(16) -0.0007(16) 0.0015(17)
C15 0.0261(18) 0.035(2) 0.0268(18) -0.0036(15) 0.0025(14) 0.0035(15)
C16 0.0224(17) 0.0317(19) 0.0213(17) 0.0024(14) 0.0054(13) 0.0005(14)
C17 0.0230(17) 0.035(2) 0.0314(19) -0.0004(15) 0.0061(15) 0.0020(15)
C18 0.0265(19) 0.041(2) 0.031(2) -0.0058(16) 0.0070(15) -0.0078(16)
C19 0.0220(18) 0.047(2) 0.030(2) 0.0044(17) 0.0036(15) -0.0020(16)
N4 0.030(9) 0.087(13) 0.045(10) 0.007(9) -0.011(7) -0.032(7)
C22 0.045(13) 0.042(10) 0.052(13) 0.014(8) 0.023(10) 0.026(8)
O1R 0.046(4) 0.106(6) 0.080(5) -0.046(5) -0.027(4) 0.019(4)
C20 0.0250(19) 0.043(2) 0.034(2) 0.0073(17) 0.0044(16) 0.0083(16)
C21 0.0271(19) 0.0319(19) 0.0315(19) -0.0011(15) 0.0046(15) 0.0018(15)
P1 0.0279(5) 0.0295(5) 0.0346(5) 0.0029(4) 0.0052(4) -0.0021(4)
F1 0.0305(12) 0.0771(18) 0.0637(16) 0.0285(13) 0.0180(11) 0.0058(12)
F2 0.0293(12) 0.0590(16) 0.0566(14) -0.0139(12) 0.0065(10) 0.0008(10)
F4 0.0867(19) 0.0294(13) 0.0841(18) -0.0016(12) 0.0591(16) -0.0039(12)
F5 0.0564(15) 0.0724(18) 0.0361(13) 0.0090(12) 0.0059(11) -0.0106(13)
F6 0.0588(16) 0.0316(13) 0.102(2) -0.0048(13) -0.0020(14) -0.0118(12)
F7 0.0459(14) 0.092(2) 0.0337(13) 0.0025(12) 0.0047(10) 0.0104(13)
P2 0.0653(11) 0.0308(8) 0.0954(14) 0.000 0.0560(10) 0.000
F1B 0.096(2) 0.069(2) 0.099(2) -0.0198(17) 0.0680(19) 0.0022(16)
F2B 0.152(3) 0.085(3) 0.245(5) -0.090(3) 0.135(4) -0.064(2)
F3B 0.0715(19) 0.074(2) 0.086(2) 0.0080(16) 0.0403(16) 0.0174(15)
C1AC 0.065(3) 0.097(4) 0.046(3) -0.010(3) 0.016(2) -0.027(3)
C2AC 0.033(2) 0.054(3) 0.046(3) -0.003(2) 0.000(2) -0.0031(19)
N1AC 0.041(2) 0.083(3) 0.069(3) 0.001(2) 0.015(2) -0.003(2)

loop_
_atom_type_symbol
_atom_type_description
_atom_type_scat_dispersion_real
_atom_type_scat_dispersion_imag
_atom_type_scat_source
C C 0.0033 0.0016 'International Tabl. Vol C Tabl. 4.2.6.8 and 6.1.1.4'
H H 0.0000 0.0000 'International Tabl. Vol C Tabl. 4.2.6.8 and 6.1.1.4'
N N 0.0061 0.0033 'International Tabl. Vol C Tabl. 4.2.6.8 and 6.1.1.4'
P P 0.1023 0.0942 'International Tabl. Vol C Tabl. 4.2.6.8 and 6.1.1.4'
Ir Ir -1.4442 7.9887 'International Tabl. Vol C Tabl. 4.2.6.8 and 6.1.1.4'
F F 0.0171 0.0103 'International Tabl. Vol C Tabl. 4.2.6.8 and 6.1.1.4'
O O 0.0106 0.0060 'International Tabl. Vol C Tabl. 4.2.6.8 and 6.1.1.4'

loop_
_geom_angle_atom_site_label_1
_geom_angle_atom_site_label_2
_geom_angle_atom_site_label_3
_geom_angle
_geom_angle_site_symmetry_1
_geom_angle_site_symmetry_3
_geom_angle_publ_flag
N2 Ir1 N2 176.49(15) . 2_656 ?
N2 Ir1 N1 80.08(10) . . ?
N2 Ir1 N1 97.43(10) 2_656 . ?
N2 Ir1 N1 97.43(10) . 2_656 ?
N2 Ir1 N1 80.08(10) 2_656 2_656 ?
N1 Ir1 N1 91.32(14) . 2_656 ?
N2 Ir1 N3 102.95(10) . 2_656 ?
N2 Ir1 N3 79.56(10) 2_656 2_656 ?
N1 Ir1 N3 92.36(10) . 2_656 ?
N1 Ir1 N3 159.62(10) 2_656 2_656 ?
N2 Ir1 N3 79.56(10) . . ?
N2 Ir1 N3 102.95(10) 2_656 . ?
N1 Ir1 N3 159.62(10) . . ?
N1 Ir1 N3 92.36(10) 2_656 . ?
N3 Ir1 N3 91.15(14) 2_656 . ?
C1 N1 C5 119.1(3) . . ?
C1 N1 Ir1 127.5(2) . . ?
C5 N1 Ir1 113.4(2) . . ?
C10 N2 C6 122.3(3) . . ?
C10 N2 Ir1 119.0(2) . . ?
C6 N2 Ir1 118.3(2) . . ?
C15 N3 C11 119.1(3) . . ?
C15 N3 Ir1 127.5(2) . . ?
C11 N3 Ir1 113.3(2) . . ?
N1 C1 C2 122.0(3) . . ?
N1 C1 H1 119.0 . . ?
C2 C1 H1 119.0 . . ?
C1 C2 C3 119.2(3) . . ?
C1 C2 H2 120.4 . . ?
C3 C2 H2 120.4 . . ?
C2 C3 C4 119.4(3) . . ?
C2 C3 H3 120.3 . . ?
C4 C3 H3 120.3 . . ?
C5 C4 C3 119.5(3) . . ?
C5 C4 H4 120.2 . . ?
C3 C4 H4 120.2 . . ?
C4 C5 N1 120.8(3) . . ?
C4 C5 C6 123.9(3) . . ?
N1 C5 C6 115.2(3) . . ?
N2 C6 C7 119.5(3) . . ?
N2 C6 C5 112.8(3) . . ?
C7 C6 C5 127.6(3) . . ?
C6 C7 C8 120.2(3) . . ?
C6 C7 H7 119.9 . . ?
C8 C7 H7 119.9 . . ?
C7 C8 C9 118.1(3) . . ?
C7 C8 C16 120.5(3) . . ?
C9 C8 C16 121.4(3) . . ?
C10 C9 C8 119.8(3) . . ?
C10 C9 H9 120.1 . . ?
C8 C9 H9 120.1 . . ?
N2 C10 C9 120.1(3) . . ?
N2 C10 C11 112.5(3) . . ?
C9 C10 C11 127.5(3) . . ?
C12 C11 N3 120.7(3) . . ?
C12 C11 C10 124.0(3) . . ?
N3 C11 C10 115.4(3) . . ?
C11 C12 C13 119.6(3) . . ?
C11 C12 H12 120.2 . . ?
C13 C12 H12 120.2 . . ?
C14 C13 C12 119.4(3) . . ?
C14 C13 H13 120.3 . . ?
C12 C13 H13 120.3 . . ?
C13 C14 C15 119.1(3) . . ?
C13 C14 H14 120.4 . . ?
C15 C14 H14 120.4 . . ?
N3 C15 C14 122.1(3) . . ?
N3 C15 H15 119.0 . . ?
C14 C15 H15 119.0 . . ?
C17 C16 C21 118.0(3) . . ?
C17 C16 C8 121.6(3) . . ?
C21 C16 C8 120.3(3) . . ?
C18 C17 C16 121.3(3) . . ?
C18 C17 H17 119.3 . . ?
C16 C17 H17 119.3 . . ?
C17 C18 C19 121.0(3) . . ?
C17 C18 H18 119.5 . . ?
C19 C18 H18 119.5 . . ?
C18 C19 C20 118.0(3) . . ?
C18 C19 N4 121.8(8) . . ?
C20 C19 N4 120.2(8) . . ?
C18 C19 C22 121.5(7) . . ?
C20 C19 C22 120.5(7) . . ?
N4 C19 C22 4.2(17) . . ?
C19 N4 H1N4 115.7(15) . . ?
C19 N4 H2N4 115.7(15) . . ?
H1N4 N4 H2N4 119.8(4) . . ?
O1R C22 C19 117.9(10) . . ?
O1R C22 H1N4 129(2) . . ?
C19 C22 H1N4 113(3) . . ?
O1R C22 H2N4 49(5) . . ?
C19 C22 H2N4 111(3) . . ?
H1N4 C22 H2N4 115(4) . . ?
O1R C22 H22A 107.8 . . ?
C19 C22 H22A 107.8 . . ?
H1N4 C22 H22A 58.1 . . ?
H2N4 C22 H22A 63.9 . . ?
O1R C22 H22B 107.8 . . ?
C19 C22 H22B 107.8 . . ?
H1N4 C22 H22B 50.0 . . ?
H2N4 C22 H22B 140.9 . . ?
H22A C22 H22B 107.2 . . ?
C22 O1R H2N4 41.1(19) . . ?
C22 O1R H1R 109.5 . . ?
C21 C20 C19 121.1(3) . . ?
C21 C20 H20 119.5 . . ?
C19 C20 H20 119.5 . . ?
C20 C21 C16 120.6(3) . . ?
C20 C21 H21 119.7 . . ?
C16 C21 H21 119.7 . . ?
F6 P1 F7 91.10(16) . . ?
F6 P1 F4 179.22(17) . . ?
F7 P1 F4 89.54(15) . . ?
F6 P1 F1 90.21(15) . . ?
F7 P1 F1 90.07(13) . . ?
F4 P1 F1 90.24(14) . . ?
F6 P1 F2 90.01(14) . . ?
F7 P1 F2 89.50(13) . . ?
F4 P1 F2 89.54(13) . . ?
F1 P1 F2 179.51(15) . . ?
F6 P1 F5 90.20(15) . . ?
F7 P1 F5 178.70(16) . . ?
F4 P1 F5 89.16(14) . . ?
F1 P1 F5 89.87(13) . . ?
F2 P1 F5 90.56(13) . . ?
F1B P2 F1B 179.4(2) 2_656 . ?
F1B P2 F3B 92.24(16) 2_656 2_656 ?
F1B P2 F3B 88.18(15) . 2_656 ?
F1B P2 F3B 88.18(15) 2_656 . ?
F1B P2 F3B 92.24(15) . . ?
F3B P2 F3B 89.7(2) 2_656 . ?
F1B P2 F2B 87.58(19) 2_656 . ?
F1B P2 F2B 92.01(19) . . ?
F3B P2 F2B 179.3(2) 2_656 . ?
F3B P2 F2B 89.6(2) . . ?
F1B P2 F2B 92.01(19) 2_656 2_656 ?
F1B P2 F2B 87.58(19) . 2_656 ?
F3B P2 F2B 89.6(2) 2_656 2_656 ?
F3B P2 F2B 179.3(2) . 2_656 ?
F2B P2 F2B 91.0(4) . 2_656 ?
C2AC C1AC H24A 109.5 . . ?
C2AC C1AC H24B 109.5 . . ?
H24A C1AC H24B 109.5 . . ?
C2AC C1AC H24C 109.5 . . ?
H24A C1AC H24C 109.5 . . ?
H24B C1AC H24C 109.5 . . ?
N1AC C2AC C1AC 179.1(5) . . ?

loop_
_geom_bond_atom_site_label_1
_geom_bond_atom_site_label_2
_geom_bond_distance
_geom_bond_site_symmetry_2
_geom_bond_publ_flag
Ir1 N2 1.978(3) . ?
Ir1 N2 1.978(3) 2_656 ?
Ir1 N1 2.050(3) . ?
Ir1 N1 2.050(3) 2_656 ?
Ir1 N3 2.057(3) 2_656 ?
Ir1 N3 2.057(3) . ?
N1 C1 1.341(4) . ?
N1 C5 1.377(4) . ?
N2 C10 1.344(4) . ?
N2 C6 1.349(4) . ?
N3 C15 1.337(4) . ?
N3 C11 1.380(4) . ?
C1 C2 1.376(5) . ?
C1 H1 0.9500 . ?
C2 C3 1.381(5) . ?
C2 H2 0.9500 . ?
C3 C4 1.387(5) . ?
C3 H3 0.9500 . ?
C4 C5 1.370(4) . ?
C4 H4 0.9500 . ?
C5 C6 1.481(4) . ?
C6 C7 1.375(4) . ?
C7 C8 1.402(4) . ?
C7 H7 0.9500 . ?
C8 C9 1.405(5) . ?
C8 C16 1.483(4) . ?
C9 C10 1.373(4) . ?
C9 H9 0.9500 . ?
C10 C11 1.475(4) . ?
C11 C12 1.377(5) . ?
C12 C13 1.386(5) . ?
C12 H12 0.9500 . ?
C13 C14 1.378(5) . ?
C13 H13 0.9500 . ?
C14 C15 1.384(5) . ?
C14 H14 0.9500 . ?
C15 H15 0.9500 . ?
C16 C17 1.384(5) . ?
C16 C21 1.402(5) . ?
C17 C18 1.380(5) . ?
C17 H17 0.9500 . ?
C18 C19 1.390(5) . ?
C18 H18 0.9500 . ?
C19 C20 1.397(5) . ?
C19 N4 1.430(16) . ?
C19 C22 1.45(2) . ?
N4 H1N4 0.880(2) . ?
N4 H2N4 0.880(2) . ?
C22 O1R 1.39(2) . ?
C22 H1N4 0.89(3) . ?
C22 H2N4 0.91(4) . ?
C22 H22A 0.9900 . ?
C22 H22B 0.9900 . ?
O1R H2N4 1.05(8) . ?
O1R H1R 0.8400 . ?
C20 C21 1.380(5) . ?
C20 H20 0.9500 . ?
C21 H21 0.9500 . ?
P1 F6 1.584(3) . ?
P1 F7 1.590(2) . ?
P1 F4 1.590(2) . ?
P1 F1 1.591(2) . ?
P1 F2 1.592(2) . ?
P1 F5 1.598(2) . ?
P2 F1B 1.575(3) 2_656 ?
P2 F1B 1.575(3) . ?
P2 F3B 1.585(3) 2_656 ?
P2 F3B 1.585(3) . ?
P2 F2B 1.587(4) . ?
P2 F2B 1.587(4) 2_656 ?
C1AC C2AC 1.431(6) . ?
C1AC H24A 0.9800 . ?
C1AC H24B 0.9800 . ?
C1AC H24C 0.9800 . ?
C2AC N1AC 1.140(5) . ?

loop_
_geom_torsion_atom_site_label_1
_geom_torsion_atom_site_label_2
_geom_torsion_atom_site_label_3
_geom_torsion_atom_site_label_4
_geom_torsion
_geom_torsion_site_symmetry_1
_geom_torsion_site_symmetry_2
_geom_torsion_site_symmetry_3
_geom_torsion_site_symmetry_4
_geom_torsion_publ_flag
N2 Ir1 N1 C1 177.8(3) . . . . ?
N2 Ir1 N1 C1 -4.8(3) 2_656 . . . ?
N1 Ir1 N1 C1 -84.9(3) 2_656 . . . ?
N3 Ir1 N1 C1 75.0(3) 2_656 . . . ?
N3 Ir1 N1 C1 174.7(3) . . . . ?
N2 Ir1 N1 C5 -1.9(2) . . . . ?
N2 Ir1 N1 C5 175.6(2) 2_656 . . . ?
N1 Ir1 N1 C5 95.4(2) 2_656 . . . ?
N3 Ir1 N1 C5 -104.7(2) 2_656 . . . ?
N3 Ir1 N1 C5 -5.0(4) . . . . ?
N2 Ir1 N2 C10 131.4(2) 2_656 . . . ?
N1 Ir1 N2 C10 176.6(2) . . . . ?
N1 Ir1 N2 C10 86.5(2) 2_656 . . . ?
N3 Ir1 N2 C10 -93.3(2) 2_656 . . . ?
N3 Ir1 N2 C10 -4.5(2) . . . . ?
N2 Ir1 N2 C6 -41.3(2) 2_656 . . . ?
N1 Ir1 N2 C6 3.9(2) . . . . ?
N1 Ir1 N2 C6 -86.2(2) 2_656 . . . ?
N3 Ir1 N2 C6 94.0(2) 2_656 . . . ?
N3 Ir1 N2 C6 -177.2(2) . . . . ?
N2 Ir1 N3 C15 -176.5(3) . . . . ?
N2 Ir1 N3 C15 6.0(3) 2_656 . . . ?
N1 Ir1 N3 C15 -173.4(3) . . . . ?
N1 Ir1 N3 C15 86.4(3) 2_656 . . . ?
N3 Ir1 N3 C15 -73.5(3) 2_656 . . . ?
N2 Ir1 N3 C11 1.4(2) . . . . ?
N2 Ir1 N3 C11 -176.1(2) 2_656 . . . ?
N1 Ir1 N3 C11 4.4(4) . . . . ?
N1 Ir1 N3 C11 -95.8(2) 2_656 . . . ?
N3 Ir1 N3 C11 104.3(2) 2_656 . . . ?
C5 N1 C1 C2 -0.8(5) . . . . ?
Ir1 N1 C1 C2 179.5(2) . . . . ?
N1 C1 C2 C3 0.1(5) . . . . ?
C1 C2 C3 C4 0.5(5) . . . . ?
C2 C3 C4 C5 -0.4(5) . . . . ?
C3 C4 C5 N1 -0.3(5) . . . . ?
C3 C4 C5 C6 -179.6(3) . . . . ?
C1 N1 C5 C4 0.9(4) . . . . ?
Ir1 N1 C5 C4 -179.4(2) . . . . ?
C1 N1 C5 C6 -179.7(3) . . . . ?
Ir1 N1 C5 C6 0.0(3) . . . . ?
C10 N2 C6 C7 1.7(5) . . . . ?
Ir1 N2 C6 C7 174.2(2) . . . . ?
C10 N2 C6 C5 -177.3(3) . . . . ?
Ir1 N2 C6 C5 -4.9(3) . . . . ?
C4 C5 C6 N2 -177.6(3) . . . . ?
N1 C5 C6 N2 3.0(4) . . . . ?
C4 C5 C6 C7 3.5(5) . . . . ?
N1 C5 C6 C7 -175.9(3) . . . . ?
N2 C6 C7 C8 -1.8(5) . . . . ?
C5 C6 C7 C8 177.0(3) . . . . ?
C6 C7 C8 C9 0.6(5) . . . . ?
C6 C7 C8 C16 -179.1(3) . . . . ?
C7 C8 C9 C10 0.7(5) . . . . ?
C16 C8 C9 C10 -179.6(3) . . . . ?
C6 N2 C10 C9 -0.4(5) . . . . ?
Ir1 N2 C10 C9 -172.8(2) . . . . ?
C6 N2 C10 C11 178.8(3) . . . . ?
Ir1 N2 C10 C11 6.4(4) . . . . ?
C8 C9 C10 N2 -0.9(5) . . . . ?
C8 C9 C10 C11 -179.9(3) . . . . ?
C15 N3 C11 C12 -0.1(5) . . . . ?
Ir1 N3 C11 C12 -178.2(3) . . . . ?
C15 N3 C11 C10 179.6(3) . . . . ?
Ir1 N3 C11 C10 1.5(3) . . . . ?
N2 C10 C11 C12 174.7(3) . . . . ?
C9 C10 C11 C12 -6.2(5) . . . . ?
N2 C10 C11 N3 -5.0(4) . . . . ?
C9 C10 C11 N3 174.1(3) . . . . ?
N3 C11 C12 C13 0.2(5) . . . . ?
C10 C11 C12 C13 -179.5(3) . . . . ?
C11 C12 C13 C14 0.1(6) . . . . ?
C12 C13 C14 C15 -0.4(6) . . . . ?
C11 N3 C15 C14 -0.2(5) . . . . ?
Ir1 N3 C15 C14 177.6(3) . . . . ?
C13 C14 C15 N3 0.5(6) . . . . ?
C7 C8 C16 C17 22.7(5) . . . . ?
C9 C8 C16 C17 -157.0(3) . . . . ?
C7 C8 C16 C21 -157.0(3) . . . . ?
C9 C8 C16 C21 23.3(5) . . . . ?
C21 C16 C17 C18 0.9(5) . . . . ?
C8 C16 C17 C18 -178.9(3) . . . . ?
C16 C17 C18 C19 0.5(5) . . . . ?
C17 C18 C19 C20 -2.0(5) . . . . ?
C17 C18 C19 N4 179.6(10) . . . . ?
C17 C18 C19 C22 174.7(11) . . . . ?
C18 C19 C22 O1R -17(2) . . . . ?
C20 C19 C22 O1R 159.3(12) . . . . ?
N4 C19 C22 O1R -113(18) . . . . ?
C18 C19 C20 C21 2.1(5) . . . . ?
N4 C19 C20 C21 -179.4(10) . . . . ?
C22 C19 C20 C21 -174.5(11) . . . . ?
C19 C20 C21 C16 -0.8(5) . . . . ?
C17 C16 C21 C20 -0.7(5) . . . . ?
C8 C16 C21 C20 179.0(3) . . . . ?
